data_4122466
loop_
_publ_author_name
'Corbo, Robert'
'Pell, Thomas P.'
'Stringer, Bradley D.'
'Hogan, Conor F.'
'Wilson, David J. D.'
'Barnard, Peter J.'
'Dutton, Jason L.'

_publ_section_title
;
 Facile Formation of Homoleptic Au(III) Trications via Simultaneous
 Oxidation and Ligand Delivery from [PhI(pyridine)2](2+).
;
_journal_issue 35
_journal_name_full 'Journal of the American Chemical Society'
_journal_page_first 12415
_journal_page_last 12421
_journal_paper_doi 10.1021/ja506365m
_journal_volume 136
_journal_year 2014
_chemical_formula_sum 'C31 H44 Au Cl13 F6 N6 O6 S2'
_chemical_formula_weight 1432.66
_chemical_name_systematic
; 
 ? 
;
_space_group_IT_number 2
_symmetry_cell_setting triclinic
_symmetry_space_group_name_Hall '-P 1'
_symmetry_space_group_name_H-M 'P -1'
_atom_sites_solution_hydrogens geom
_atom_sites_solution_primary direct
_atom_sites_solution_secondary difmap
_audit_creation_method SHELXL-97
_cell_angle_alpha 101.94(3)
_cell_angle_beta 98.01(3)
_cell_angle_gamma 110.07(3)
_cell_formula_units_Z 2
_cell_length_a 11.643(2)
_cell_length_b 14.530(3)
_cell_length_c 18.161(4)
_cell_measurement_reflns_used 14403
_cell_measurement_temperature 173(2)
_cell_measurement_theta_max 29.378
_cell_measurement_theta_min 4.005
_cell_volume 2748.4(13)
_computing_cell_refinement 'CrysAlisPro, Agilent Technologies'
_computing_data_collection 'CrysAlisPro, Agilent Technologies'
_computing_data_reduction 'CrysAlisPro, Agilent Technologies'
_computing_molecular_graphics SHELXP
_computing_publication_material SHELXP
_computing_structure_refinement 'SHELXL-97 (Sheldrick, 2008)'
_computing_structure_solution 'SHELXS-97 (Sheldrick, 2008)'
_diffrn_ambient_temperature 173(2)
_diffrn_measured_fraction_theta_full 0.999
_diffrn_measured_fraction_theta_max 0.999
_diffrn_measurement_device_type 'Xcalibur, Atlas, Gemini'
_diffrn_measurement_method '\w scans'
_diffrn_radiation_monochromator graphite
_diffrn_radiation_source 'fine-focus sealed tube'
_diffrn_radiation_type MoK\a
_diffrn_radiation_wavelength 0.71073
_diffrn_reflns_av_R_equivalents 0.0285
_diffrn_reflns_av_sigmaI/netI 0.0361
_diffrn_reflns_limit_h_max 14
_diffrn_reflns_limit_h_min -13
_diffrn_reflns_limit_k_max 17
_diffrn_reflns_limit_k_min -18
_diffrn_reflns_limit_l_max 22
_diffrn_reflns_limit_l_min -22
_diffrn_reflns_number 31151
_diffrn_reflns_theta_full 26.37
_diffrn_reflns_theta_max 26.37
_diffrn_reflns_theta_min 2.89
_exptl_absorpt_coefficient_mu 3.448
_exptl_absorpt_correction_T_max 0.7243
_exptl_absorpt_correction_T_min 0.3783
_exptl_absorpt_correction_type multi-scan
_exptl_absorpt_process_details 'CrysAlisPro, Agilent Technologies'
_exptl_crystal_colour orange
_exptl_crystal_density_diffrn 1.731
_exptl_crystal_density_method 'not measured'
_exptl_crystal_description plate
_exptl_crystal_F_000 1412
_exptl_crystal_size_max 0.35
_exptl_crystal_size_mid 0.20
_exptl_crystal_size_min 0.10
_refine_diff_density_max 1.274
_refine_diff_density_min -1.067
_refine_diff_density_rms 0.103
_refine_ls_extinction_method none
_refine_ls_goodness_of_fit_ref 1.040
_refine_ls_hydrogen_treatment constr
_refine_ls_matrix_type full
_refine_ls_number_parameters 596
_refine_ls_number_reflns 11239
_refine_ls_number_restraints 0
_refine_ls_restrained_S_all 1.040
_refine_ls_R_factor_all 0.0374
_refine_ls_R_factor_gt 0.0314
_refine_ls_shift/su_max 0.002
_refine_ls_shift/su_mean 0.000
_refine_ls_structure_factor_coef Fsqd
_refine_ls_weighting_details 'calc w=1/[\s^2^(Fo^2^)+(0.0405P)^2^+3.2322P] where P=(Fo^2^+2Fc^2^)/3'
_refine_ls_weighting_scheme calc
_refine_ls_wR_factor_gt 0.0761
_refine_ls_wR_factor_ref 0.0790
_reflns_number_gt 10118
_reflns_number_total 11239
_reflns_threshold_expression >2sigma(I)
_cod_data_source_file ja506365m_si_002.cif
_cod_data_source_block 8
_cod_depositor_comments 'Adding full bibliography for 4122466--4122474.cif.'
_cod_original_cell_volume 2748.4(10)
_cod_original_sg_symbol_H-M P-1
_cod_database_code 4122466

loop_
_symmetry_equiv_pos_as_xyz
'x, y, z'
'-x, -y, -z'

loop_
_atom_site_label
_atom_site_type_symbol
_atom_site_fract_x
_atom_site_fract_y
_atom_site_fract_z
_atom_site_U_iso_or_equiv
_atom_site_adp_type
_atom_site_occupancy
_atom_site_symmetry_multiplicity
_atom_site_calc_flag
_atom_site_refinement_flags
Au1 Au 0.012328(11) 0.821857(9) 0.263724(7) 0.02034(5) Uani 1 1 d .
Cl1 Cl -0.13182(9) 0.87245(7) 0.31153(7) 0.0381(2) Uani 1 1 d .
N11 N 0.1389(3) 0.7774(2) 0.21646(16) 0.0204(6) Uani 1 1 d .
N21 N -0.1005(3) 0.6728(2) 0.25137(16) 0.0209(6) Uani 1 1 d .
N32 N 0.1196(3) 1.0273(2) 0.23410(17) 0.0224(6) Uani 1 1 d .
N31 N 0.2028(3) 1.0293(2) 0.34945(16) 0.0199(6) Uani 1 1 d .
N22 N -0.3469(3) 0.3837(2) 0.24426(19) 0.0301(7) Uani 1 1 d .
C31 C 0.1214(3) 0.9702(3) 0.2821(2) 0.0198(7) Uani 1 1 d .
C21 C -0.0766(4) 0.6255(3) 0.3044(2) 0.0320(9) Uani 1 1 d .
H21A H -0.0018 0.6597 0.3440 0.038 Uiso 1 1 calc R
C32 C 0.2542(3) 1.1287(3) 0.3435(2) 0.0228(7) Uani 1 1 d .
C39 C 0.0411(3) 0.9871(3) 0.1539(2) 0.0290(8) Uani 1 1 d .
H39A H -0.0087 0.9131 0.1466 0.035 Uiso 1 1 calc R
C23 C -0.2668(3) 0.4769(3) 0.2462(2) 0.0241(7) Uani 1 1 d .
C36 C 0.2256(3) 0.9911(3) 0.4177(2) 0.0241(7) Uani 1 1 d .
H36A H 0.1794 0.9154 0.4002 0.029 Uiso 1 1 calc R
C41 C -0.0527(5) 1.0361(4) 0.1417(3) 0.0506(12) Uani 1 1 d .
H41A H -0.0927 1.0397 0.1857 0.076 Uiso 1 1 calc R
H41B H -0.1170 0.9954 0.0941 0.076 Uiso 1 1 calc R
H41C H -0.0094 1.1050 0.1373 0.076 Uiso 1 1 calc R
C25 C -0.2073(3) 0.6225(3) 0.1956(2) 0.0265(8) Uani 1 1 d .
H25A H -0.2262 0.6548 0.1578 0.032 Uiso 1 1 calc R
C27 C -0.4568(4) 0.3274(3) 0.1809(3) 0.0451(11) Uani 1 1 d .
H27A H -0.5151 0.3626 0.1825 0.068 Uiso 1 1 calc R
H27B H -0.4985 0.2586 0.1860 0.068 Uiso 1 1 calc R
H27C H -0.4309 0.3230 0.1317 0.068 Uiso 1 1 calc R
C12 C 0.3233(4) 0.7406(3) 0.2277(2) 0.0298(8) Uani 1 1 d .
H12A H 0.3875 0.7308 0.2596 0.036 Uiso 1 1 calc R
C33 C 0.2023(3) 1.1276(3) 0.2718(2) 0.0241(7) Uani 1 1 d .
C40 C 0.1223(4) 0.9926(4) 0.0951(2) 0.0423(11) Uani 1 1 d .
H40A H 0.1638 1.0637 0.0949 0.063 Uiso 1 1 calc R
H40B H 0.0696 0.9524 0.0436 0.063 Uiso 1 1 calc R
H40C H 0.1860 0.9653 0.1088 0.063 Uiso 1 1 calc R
C13 C 0.3209(4) 0.7297(3) 0.1479(2) 0.0311(8) Uani 1 1 d .
C14 C 0.2168(4) 0.7387(3) 0.1047(2) 0.0370(10) Uani 1 1 d .
H14A H 0.2067 0.7279 0.0504 0.044 Uiso 1 1 calc R
C24 C -0.2890(3) 0.5274(3) 0.1912(2) 0.0286(8) Uani 1 1 d .
H24A H -0.3620 0.4947 0.1502 0.034 Uiso 1 1 calc R
C15 C 0.1309(4) 0.7625(3) 0.1393(2) 0.0315(9) Uani 1 1 d .
H15A H 0.0627 0.7690 0.1085 0.038 Uiso 1 1 calc R
C34 C 0.3499(4) 1.2163(3) 0.4059(2) 0.0333(9) Uani 1 1 d .
H34A H 0.4302 1.2076 0.4125 0.050 Uiso 1 1 calc R
H34B H 0.3218 1.2191 0.4545 0.050 Uiso 1 1 calc R
H34C H 0.3606 1.2799 0.3919 0.050 Uiso 1 1 calc R
C38 C 0.1686(4) 1.0309(4) 0.4812(2) 0.0417(10) Uani 1 1 d .
H38A H 0.2160 1.1043 0.5035 0.063 Uiso 1 1 calc R
H38B H 0.1721 0.9958 0.5216 0.063 Uiso 1 1 calc R
H38C H 0.0809 1.0183 0.4596 0.063 Uiso 1 1 calc R
C11 C 0.2343(3) 0.7651(3) 0.2586(2) 0.0269(8) Uani 1 1 d .
H11A H 0.2398 0.7739 0.3125 0.032 Uiso 1 1 calc R
C22 C -0.1549(4) 0.5304(3) 0.3040(2) 0.0329(9) Uani 1 1 d .
H22A H -0.1339 0.5002 0.3428 0.039 Uiso 1 1 calc R
C37 C 0.3625(4) 1.0102(3) 0.4451(3) 0.0373(10) Uani 1 1 d .
H37A H 0.3940 0.9835 0.4016 0.056 Uiso 1 1 calc R
H37B H 0.3714 0.9758 0.4854 0.056 Uiso 1 1 calc R
H37C H 0.4110 1.0836 0.4662 0.056 Uiso 1 1 calc R
C35 C 0.2239(4) 1.2147(3) 0.2365(3) 0.0379(10) Uani 1 1 d .
H35A H 0.1484 1.2306 0.2304 0.057 Uiso 1 1 calc R
H35B H 0.2424 1.1962 0.1858 0.057 Uiso 1 1 calc R
H35C H 0.2950 1.2745 0.2703 0.057 Uiso 1 1 calc R
S1 S 0.28586(8) 0.74150(7) 0.47650(5) 0.02364(18) Uani 1 1 d .
F13 F 0.2936(3) 0.5658(2) 0.48251(19) 0.0583(8) Uani 1 1 d .
F12 F 0.1652(3) 0.5595(2) 0.38420(16) 0.0613(8) Uani 1 1 d .
F11 F 0.1200(3) 0.5786(2) 0.4952(2) 0.0624(8) Uani 1 1 d .
O13 O 0.1857(2) 0.7665(2) 0.44174(16) 0.0333(6) Uani 1 1 d .
O12 O 0.3226(3) 0.7779(2) 0.55936(16) 0.0418(7) Uani 1 1 d .
O11 O 0.3867(3) 0.7542(2) 0.43715(18) 0.0394(7) Uani 1 1 d .
C1 C 0.2116(4) 0.6043(3) 0.4591(2) 0.0342(9) Uani 1 1 d .
Cl93 Cl 0.94541(10) 0.11824(8) 0.37169(7) 0.0418(2) Uani 1 1 d .
Cl92 Cl 1.00401(19) 0.31782(12) 0.35182(11) 0.0842(5) Uani 1 1 d .
Cl91 Cl 1.10628(14) 0.29296(15) 0.49636(10) 0.0889(6) Uani 1 1 d .
N12 N 0.4116(3) 0.7130(3) 0.1157(2) 0.0425(9) Uani 1 1 d .
C91 C 0.9786(4) 0.2452(3) 0.4181(3) 0.0370(9) Uani 1 1 d .
H91A H 0.9037 0.2489 0.4377 0.044 Uiso 1 1 calc R
C26 C -0.3267(5) 0.3355(4) 0.3047(3) 0.0490(12) Uani 1 1 d .
H26A H -0.2534 0.3175 0.3017 0.073 Uiso 1 1 calc R
H26B H -0.4010 0.2738 0.2978 0.073 Uiso 1 1 calc R
H26C H -0.3120 0.3828 0.3553 0.073 Uiso 1 1 calc R
S2 S -0.20693(9) 0.73750(8) -0.00356(6) 0.0319(2) Uani 1 1 d .
Cl83 Cl 0.35915(10) 0.30173(8) 0.64399(6) 0.0420(2) Uani 1 1 d .
Cl82 Cl 0.59024(12) 0.47677(11) 0.71150(8) 0.0647(4) Uani 1 1 d .
Cl81 Cl 0.42607(13) 0.46744(11) 0.57486(9) 0.0646(4) Uani 1 1 d .
O23 O -0.1784(4) 0.7603(3) 0.07843(19) 0.0674(11) Uani 1 1 d .
F23 F -0.3836(3) 0.5689(3) -0.0057(3) 0.1025(15) Uani 1 1 d .
F22 F -0.2111(4) 0.5561(3) -0.0118(3) 0.0909(12) Uani 1 1 d .
C2 C -0.2853(4) 0.6002(4) -0.0338(3) 0.0430(11) Uani 1 1 d .
O22 O -0.0985(4) 0.7573(3) -0.0357(3) 0.0792(14) Uani 1 1 d .
F21 F -0.3192(4) 0.5644(3) -0.1092(2) 0.1014(14) Uani 1 1 d .
C81 C 0.4844(4) 0.3973(3) 0.6255(2) 0.0352(9) Uani 1 1 d .
H81A H 0.5293 0.3639 0.5929 0.042 Uiso 1 1 calc R
O21 O -0.2968(4) 0.7716(3) -0.0357(3) 0.0780(13) Uani 1 1 d .
Cl63 Cl -0.55898(13) 1.03228(13) 0.24928(9) 0.0668(4) Uani 1 1 d .
Cl62 Cl -0.40055(13) 0.95170(11) 0.33049(10) 0.0682(4) Uani 1 1 d .
Cl73 Cl -0.04982(19) 0.47125(15) 0.08669(10) 0.0851(5) Uani 1 1 d .
Cl72 Cl 0.09493(17) 0.44782(17) 0.21596(9) 0.0938(6) Uani 1 1 d .
Cl71 Cl -0.14893(16) 0.29488(15) 0.13870(12) 0.0882(5) Uani 1 1 d .
Cl61 Cl -0.32875(19) 1.0458(3) 0.21081(12) 0.1743(16) Uani 1 1 d .
C71 C -0.0118(4) 0.3855(4) 0.1279(3) 0.0467(11) Uani 1 1 d .
H71A H 0.0273 0.3496 0.0925 0.056 Uiso 1 1 calc R
C17 C 0.5202(4) 0.7063(5) 0.1608(3) 0.0540(13) Uani 1 1 d .
H17A H 0.5573 0.7646 0.2069 0.081 Uiso 1 1 calc R
H17B H 0.5823 0.7069 0.1294 0.081 Uiso 1 1 calc R
H17C H 0.4942 0.6429 0.1763 0.081 Uiso 1 1 calc R
C61 C -0.4050(4) 1.0462(4) 0.2845(3) 0.0527(13) Uani 1 1 d .
H61A H -0.3615 1.1140 0.3237 0.063 Uiso 1 1 calc R
C16 C 0.4046(6) 0.6990(5) 0.0338(3) 0.0666(17) Uani 1 1 d .
H16A H 0.3311 0.6376 0.0047 0.100 Uiso 1 1 calc R
H16B H 0.4809 0.6914 0.0217 0.100 Uiso 1 1 calc R
H16C H 0.3969 0.7583 0.0193 0.100 Uiso 1 1 calc R

loop_
_atom_site_aniso_label
_atom_site_aniso_U_11
_atom_site_aniso_U_22
_atom_site_aniso_U_33
_atom_site_aniso_U_23
_atom_site_aniso_U_13
_atom_site_aniso_U_12
Au1 0.01725(7) 0.01875(7) 0.02386(8) 0.00551(5) 0.00678(5) 0.00489(5)
Cl1 0.0290(5) 0.0258(5) 0.0608(7) 0.0069(5) 0.0250(5) 0.0091(4)
N11 0.0193(14) 0.0213(14) 0.0218(14) 0.0072(12) 0.0076(12) 0.0075(12)
N21 0.0176(14) 0.0223(15) 0.0230(15) 0.0080(12) 0.0037(12) 0.0074(12)
N32 0.0200(14) 0.0233(15) 0.0233(15) 0.0083(13) 0.0067(12) 0.0059(12)
N31 0.0162(13) 0.0196(14) 0.0238(15) 0.0071(12) 0.0057(12) 0.0058(12)
N22 0.0295(17) 0.0241(16) 0.0315(17) 0.0098(14) 0.0038(14) 0.0041(14)
C31 0.0141(15) 0.0236(17) 0.0237(17) 0.0093(15) 0.0075(13) 0.0068(14)
C21 0.0267(19) 0.029(2) 0.035(2) 0.0110(18) -0.0035(17) 0.0068(16)
C32 0.0180(16) 0.0170(16) 0.0320(19) 0.0063(15) 0.0090(15) 0.0041(14)
C39 0.0279(19) 0.035(2) 0.0198(18) 0.0074(16) -0.0001(15) 0.0087(17)
C23 0.0235(17) 0.0186(17) 0.0277(19) 0.0053(15) 0.0082(15) 0.0048(14)
C36 0.0238(18) 0.0235(18) 0.0270(18) 0.0122(15) 0.0052(15) 0.0089(15)
C41 0.047(3) 0.067(3) 0.042(3) 0.013(2) -0.003(2) 0.031(3)
C25 0.0289(19) 0.0278(19) 0.0213(17) 0.0101(16) 0.0024(15) 0.0083(16)
C27 0.038(2) 0.032(2) 0.045(3) 0.010(2) -0.002(2) -0.0057(19)
C12 0.0275(19) 0.035(2) 0.032(2) 0.0093(17) 0.0045(16) 0.0182(17)
C33 0.0215(17) 0.0234(18) 0.0315(19) 0.0108(16) 0.0118(15) 0.0095(15)
C40 0.048(3) 0.046(3) 0.028(2) 0.011(2) 0.0134(19) 0.011(2)
C13 0.033(2) 0.036(2) 0.031(2) 0.0098(18) 0.0113(17) 0.0182(18)
C14 0.039(2) 0.054(3) 0.0238(19) 0.0069(19) 0.0103(17) 0.026(2)
C24 0.0256(18) 0.0275(19) 0.0251(19) 0.0058(16) 0.0006(15) 0.0038(16)
C15 0.030(2) 0.041(2) 0.0232(19) 0.0061(17) 0.0030(16) 0.0171(18)
C34 0.031(2) 0.0229(19) 0.037(2) 0.0059(17) 0.0025(17) 0.0028(16)
C38 0.050(3) 0.057(3) 0.030(2) 0.020(2) 0.016(2) 0.027(2)
C11 0.0303(19) 0.031(2) 0.0236(18) 0.0115(16) 0.0079(16) 0.0144(17)
C22 0.032(2) 0.029(2) 0.032(2) 0.0143(17) -0.0048(17) 0.0057(17)
C37 0.027(2) 0.041(2) 0.044(2) 0.020(2) 0.0002(18) 0.0119(18)
C35 0.042(2) 0.031(2) 0.041(2) 0.0191(19) 0.0091(19) 0.0079(19)
S1 0.0225(4) 0.0225(4) 0.0245(4) 0.0062(4) 0.0028(3) 0.0080(4)
F13 0.0677(19) 0.0447(16) 0.082(2) 0.0322(16) 0.0175(16) 0.0358(15)
F12 0.086(2) 0.0301(14) 0.0429(16) -0.0043(12) -0.0050(15) 0.0075(14)
F11 0.0618(18) 0.0374(15) 0.094(2) 0.0261(16) 0.0458(18) 0.0116(13)
O13 0.0290(14) 0.0308(14) 0.0419(16) 0.0135(13) 0.0027(12) 0.0138(12)
O12 0.0494(18) 0.0415(17) 0.0269(15) 0.0035(13) 0.0000(13) 0.0151(14)
O11 0.0347(15) 0.0379(16) 0.0497(18) 0.0138(14) 0.0188(14) 0.0141(13)
C1 0.038(2) 0.027(2) 0.037(2) 0.0110(18) 0.0064(18) 0.0118(18)
Cl93 0.0439(6) 0.0314(5) 0.0485(6) 0.0086(5) 0.0128(5) 0.0129(5)
Cl92 0.1119(13) 0.0556(9) 0.1101(13) 0.0489(9) 0.0504(11) 0.0374(9)
Cl91 0.0535(8) 0.1095(13) 0.0701(10) -0.0314(9) -0.0190(7) 0.0360(9)
N12 0.041(2) 0.066(3) 0.039(2) 0.0198(19) 0.0211(17) 0.036(2)
C91 0.030(2) 0.035(2) 0.045(2) 0.0062(19) 0.0112(19) 0.0136(18)
C26 0.056(3) 0.036(2) 0.052(3) 0.027(2) 0.008(2) 0.006(2)
S2 0.0326(5) 0.0384(5) 0.0266(5) 0.0113(4) 0.0066(4) 0.0146(4)
Cl83 0.0373(5) 0.0411(6) 0.0405(6) 0.0121(5) 0.0081(5) 0.0065(5)
Cl82 0.0499(7) 0.0538(8) 0.0614(8) 0.0054(7) -0.0137(6) 0.0012(6)
Cl81 0.0637(8) 0.0687(9) 0.0715(9) 0.0430(8) 0.0112(7) 0.0254(7)
O23 0.107(3) 0.044(2) 0.0290(17) 0.0113(16) 0.0021(19) 0.007(2)
F23 0.075(2) 0.0507(19) 0.160(4) 0.004(2) 0.074(3) -0.0064(17)
F22 0.088(3) 0.053(2) 0.137(4) 0.031(2) 0.004(2) 0.0383(19)
C2 0.042(2) 0.044(3) 0.041(3) 0.009(2) 0.007(2) 0.016(2)
O22 0.071(3) 0.054(2) 0.115(4) 0.015(2) 0.060(3) 0.016(2)
F21 0.147(4) 0.068(2) 0.0431(19) -0.0153(17) -0.007(2) 0.014(2)
C81 0.029(2) 0.038(2) 0.037(2) 0.0089(19) 0.0096(18) 0.0125(18)
O21 0.071(3) 0.060(2) 0.097(3) 0.019(2) -0.020(2) 0.035(2)
Cl63 0.0481(7) 0.0930(11) 0.0897(10) 0.0488(9) 0.0339(7) 0.0429(7)
Cl62 0.0459(7) 0.0575(8) 0.0945(11) 0.0113(8) -0.0027(7) 0.0245(6)
Cl73 0.1072(13) 0.0980(13) 0.0807(11) 0.0456(10) 0.0262(10) 0.0622(11)
Cl72 0.0732(10) 0.1362(17) 0.0520(9) 0.0052(10) -0.0064(8) 0.0361(11)
Cl71 0.0699(10) 0.0962(13) 0.1069(14) 0.0433(11) 0.0369(10) 0.0266(9)
Cl61 0.0734(12) 0.415(5) 0.0813(13) 0.103(2) 0.0511(11) 0.117(2)
C71 0.044(3) 0.062(3) 0.040(2) 0.014(2) 0.012(2) 0.026(2)
C17 0.042(3) 0.084(4) 0.052(3) 0.016(3) 0.018(2) 0.042(3)
C61 0.035(2) 0.067(3) 0.043(3) 0.007(2) 0.008(2) 0.009(2)
C16 0.077(4) 0.111(5) 0.048(3) 0.031(3) 0.040(3) 0.064(4)

loop_
_atom_type_symbol
_atom_type_description
_atom_type_scat_dispersion_real
_atom_type_scat_dispersion_imag
_atom_type_scat_source
C C 0.0033 0.0016 'International Tables Vol C Tables 4.2.6.8 and 6.1.1.4'
H H 0.0000 0.0000 'International Tables Vol C Tables 4.2.6.8 and 6.1.1.4'
Au Au -2.0133 8.8022 'International Tables Vol C Tables 4.2.6.8 and 6.1.1.4'
Cl Cl 0.1484 0.1585 'International Tables Vol C Tables 4.2.6.8 and 6.1.1.4'
F F 0.0171 0.0103 'International Tables Vol C Tables 4.2.6.8 and 6.1.1.4'
N N 0.0061 0.0033 'International Tables Vol C Tables 4.2.6.8 and 6.1.1.4'
O O 0.0106 0.0060 'International Tables Vol C Tables 4.2.6.8 and 6.1.1.4'
S S 0.1246 0.1234 'International Tables Vol C Tables 4.2.6.8 and 6.1.1.4'

loop_
_geom_angle_atom_site_label_1
_geom_angle_atom_site_label_2
_geom_angle_atom_site_label_3
_geom_angle
C31 Au1 N11 91.47(12)
C31 Au1 N21 176.69(12)
N11 Au1 N21 90.90(11)
C31 Au1 Cl1 88.12(10)
N11 Au1 Cl1 177.55(8)
N21 Au1 Cl1 89.60(9)
C11 N11 C15 117.8(3)
C11 N11 Au1 122.9(2)
C15 N11 Au1 119.3(2)
C21 N21 C25 117.3(3)
C21 N21 Au1 120.1(2)
C25 N21 Au1 122.2(2)
C31 N32 C33 108.7(3)
C31 N32 C39 123.6(3)
C33 N32 C39 127.8(3)
C31 N31 C32 108.4(3)
C31 N31 C36 123.5(3)
C32 N31 C36 128.0(3)
C23 N22 C26 121.5(3)
C23 N22 C27 120.8(3)
C26 N22 C27 117.7(3)
N32 C31 N31 108.7(3)
N32 C31 Au1 127.1(3)
N31 C31 Au1 124.0(2)
N21 C21 C22 123.0(3)
N21 C21 H21A 118.5
C22 C21 H21A 118.5
C33 C32 N31 106.9(3)
C33 C32 C34 128.6(3)
N31 C32 C34 124.6(3)
N32 C39 C41 112.2(3)
N32 C39 C40 111.1(3)
C41 C39 C40 113.4(4)
N32 C39 H39A 106.6
C41 C39 H39A 106.6
C40 C39 H39A 106.6
N22 C23 C24 122.3(3)
N22 C23 C22 122.1(3)
C24 C23 C22 115.6(3)
N31 C36 C37 112.4(3)
N31 C36 C38 111.1(3)
C37 C36 C38 113.3(3)
N31 C36 H36A 106.5
C37 C36 H36A 106.5
C38 C36 H36A 106.5
C39 C41 H41A 109.5
C39 C41 H41B 109.5
H41A C41 H41B 109.5
C39 C41 H41C 109.5
H41A C41 H41C 109.5
H41B C41 H41C 109.5
N21 C25 C24 122.8(3)
N21 C25 H25A 118.6
C24 C25 H25A 118.6
N22 C27 H27A 109.5
N22 C27 H27B 109.5
H27A C27 H27B 109.5
N22 C27 H27C 109.5
H27A C27 H27C 109.5
H27B C27 H27C 109.5
C11 C12 C13 120.4(4)
C11 C12 H12A 119.8
C13 C12 H12A 119.8
C32 C33 N32 107.3(3)
C32 C33 C35 128.4(4)
N32 C33 C35 124.3(3)
C39 C40 H40A 109.5
C39 C40 H40B 109.5
H40A C40 H40B 109.5
C39 C40 H40C 109.5
H40A C40 H40C 109.5
H40B C40 H40C 109.5
N12 C13 C14 122.2(4)
N12 C13 C12 122.7(4)
C14 C13 C12 115.2(3)
C15 C14 C13 121.1(4)
C15 C14 H14A 119.4
C13 C14 H14A 119.4
C25 C24 C23 120.9(3)
C25 C24 H24A 119.5
C23 C24 H24A 119.5
C14 C15 N11 122.3(4)
C14 C15 H15A 118.8
N11 C15 H15A 118.8
C32 C34 H34A 109.5
C32 C34 H34B 109.5
H34A C34 H34B 109.5
C32 C34 H34C 109.5
H34A C34 H34C 109.5
H34B C34 H34C 109.5
C36 C38 H38A 109.5
C36 C38 H38B 109.5
H38A C38 H38B 109.5
C36 C38 H38C 109.5
H38A C38 H38C 109.5
H38B C38 H38C 109.5
N11 C11 C12 123.0(3)
N11 C11 H11A 118.5
C12 C11 H11A 118.5
C21 C22 C23 120.3(3)
C21 C22 H22A 119.8
C23 C22 H22A 119.8
C36 C37 H37A 109.5
C36 C37 H37B 109.5
H37A C37 H37B 109.5
C36 C37 H37C 109.5
H37A C37 H37C 109.5
H37B C37 H37C 109.5
C33 C35 H35A 109.5
C33 C35 H35B 109.5
H35A C35 H35B 109.5
C33 C35 H35C 109.5
H35A C35 H35C 109.5
H35B C35 H35C 109.5
O11 S1 O12 115.80(19)
O11 S1 O13 114.54(18)
O12 S1 O13 114.59(18)
O11 S1 C1 103.68(19)
O12 S1 C1 103.19(19)
O13 S1 C1 102.60(18)
F11 C1 F12 108.4(4)
F11 C1 F13 107.6(3)
F12 C1 F13 106.8(4)
F11 C1 S1 112.1(3)
F12 C1 S1 110.5(3)
F13 C1 S1 111.3(3)
C13 N12 C16 121.4(4)
C13 N12 C17 122.0(4)
C16 N12 C17 116.6(4)
Cl91 C91 Cl93 111.4(3)
Cl91 C91 Cl92 111.1(2)
Cl93 C91 Cl92 109.6(2)
Cl91 C91 H91A 108.2
Cl93 C91 H91A 108.2
Cl92 C91 H91A 108.2
N22 C26 H26A 109.5
N22 C26 H26B 109.5
H26A C26 H26B 109.5
N22 C26 H26C 109.5
H26A C26 H26C 109.5
H26B C26 H26C 109.5
O21 S2 O23 115.4(3)
O21 S2 O22 114.5(3)
O23 S2 O22 113.6(3)
O21 S2 C2 103.9(2)
O23 S2 C2 103.2(2)
O22 S2 C2 104.3(2)
F23 C2 F22 107.2(5)
F23 C2 F21 108.6(4)
F22 C2 F21 104.8(4)
F23 C2 S2 112.1(3)
F22 C2 S2 111.6(3)
F21 C2 S2 112.1(4)
Cl82 C81 Cl81 110.5(2)
Cl82 C81 Cl83 110.7(2)
Cl81 C81 Cl83 109.8(2)
Cl82 C81 H81A 108.6
Cl81 C81 H81A 108.6
Cl83 C81 H81A 108.6
Cl73 C71 Cl72 110.7(3)
Cl73 C71 Cl71 109.4(3)
Cl72 C71 Cl71 111.0(3)
Cl73 C71 H71A 108.6
Cl72 C71 H71A 108.6
Cl71 C71 H71A 108.6
N12 C17 H17A 109.5
N12 C17 H17B 109.5
H17A C17 H17B 109.5
N12 C17 H17C 109.5
H17A C17 H17C 109.5
H17B C17 H17C 109.5
Cl61 C61 Cl63 109.4(3)
Cl61 C61 Cl62 111.8(3)
Cl63 C61 Cl62 111.5(3)
Cl61 C61 H61A 108.0
Cl63 C61 H61A 108.0
Cl62 C61 H61A 108.0
N12 C16 H16A 109.5
N12 C16 H16B 109.5
H16A C16 H16B 109.5
N12 C16 H16C 109.5
H16A C16 H16C 109.5
H16B C16 H16C 109.5

loop_
_geom_bond_atom_site_label_1
_geom_bond_atom_site_label_2
_geom_bond_distance
Au1 C31 2.019(3)
Au1 N11 2.025(3)
Au1 N21 2.057(3)
Au1 Cl1 2.2583(11)
N11 C11 1.345(5)
N11 C15 1.358(5)
N21 C21 1.346(5)
N21 C25 1.351(5)
N32 C31 1.325(4)
N32 C33 1.399(5)
N32 C39 1.486(5)
N31 C31 1.348(4)
N31 C32 1.395(4)
N31 C36 1.486(4)
N22 C23 1.345(5)
N22 C26 1.452(5)
N22 C27 1.453(5)
C21 C22 1.367(5)
C21 H21A 0.9500
C32 C33 1.352(5)
C32 C34 1.492(5)
C39 C41 1.511(6)
C39 C40 1.519(5)
C39 H39A 1.0000
C23 C24 1.401(5)
C23 C22 1.411(5)
C36 C37 1.512(5)
C36 C38 1.519(5)
C36 H36A 1.0000
C41 H41A 0.9800
C41 H41B 0.9800
C41 H41C 0.9800
C25 C24 1.360(5)
C25 H25A 0.9500
C27 H27A 0.9800
C27 H27B 0.9800
C27 H27C 0.9800
C12 C11 1.359(5)
C12 C13 1.419(5)
C12 H12A 0.9500
C33 C35 1.496(5)
C40 H40A 0.9800
C40 H40B 0.9800
C40 H40C 0.9800
C13 N12 1.344(5)
C13 C14 1.410(6)
C14 C15 1.355(6)
C14 H14A 0.9500
C24 H24A 0.9500
C15 H15A 0.9500
C34 H34A 0.9800
C34 H34B 0.9800
C34 H34C 0.9800
C38 H38A 0.9800
C38 H38B 0.9800
C38 H38C 0.9800
C11 H11A 0.9500
C22 H22A 0.9500
C37 H37A 0.9800
C37 H37B 0.9800
C37 H37C 0.9800
C35 H35A 0.9800
C35 H35B 0.9800
C35 H35C 0.9800
S1 O11 1.437(3)
S1 O12 1.436(3)
S1 O13 1.439(3)
S1 C1 1.817(4)
F13 C1 1.327(5)
F12 C1 1.324(5)
F11 C1 1.315(5)
Cl93 C91 1.744(4)
Cl92 C91 1.749(5)
Cl91 C91 1.734(5)
N12 C16 1.447(6)
N12 C17 1.451(6)
C91 H91A 1.0000
C26 H26A 0.9800
C26 H26B 0.9800
C26 H26C 0.9800
S2 O21 1.410(4)
S2 O23 1.421(3)
S2 O22 1.429(4)
S2 C2 1.808(5)
Cl83 C81 1.762(4)
Cl82 C81 1.742(5)
Cl81 C81 1.742(5)
F23 C2 1.295(5)
F22 C2 1.307(6)
C2 F21 1.310(6)
C81 H81A 1.0000
Cl63 C61 1.744(5)
Cl62 C61 1.760(6)
Cl73 C71 1.727(5)
Cl72 C71 1.731(5)
Cl71 C71 1.752(5)
Cl61 C61 1.707(5)
C71 H71A 1.0000
C17 H17A 0.9800
C17 H17B 0.9800
C17 H17C 0.9800
C61 H61A 1.0000
C16 H16A 0.9800
C16 H16B 0.9800
C16 H16C 0.9800

loop_
_geom_torsion_atom_site_label_1
_geom_torsion_atom_site_label_2
_geom_torsion_atom_site_label_3
_geom_torsion_atom_site_label_4
_geom_torsion
C31 Au1 N11 C11 88.5(3)
N21 Au1 N11 C11 -89.2(3)
Cl1 Au1 N11 C11 169.0(17)
C31 Au1 N11 C15 -89.1(3)
N21 Au1 N11 C15 93.3(3)
Cl1 Au1 N11 C15 -9(2)
C31 Au1 N21 C21 -53(2)
N11 Au1 N21 C21 82.6(3)
Cl1 Au1 N21 C21 -99.8(3)
C31 Au1 N21 C25 120(2)
N11 Au1 N21 C25 -104.5(3)
Cl1 Au1 N21 C25 73.1(3)
C33 N32 C31 N31 -0.4(4)
C39 N32 C31 N31 179.3(3)
C33 N32 C31 Au1 174.9(2)
C39 N32 C31 Au1 -5.4(5)
C32 N31 C31 N32 0.3(4)
C36 N31 C31 N32 177.9(3)
C32 N31 C31 Au1 -175.2(2)
C36 N31 C31 Au1 2.4(4)
N11 Au1 C31 N32 89.9(3)
N21 Au1 C31 N32 -134(2)
Cl1 Au1 C31 N32 -87.7(3)
N11 Au1 C31 N31 -95.5(3)
N21 Au1 C31 N31 40(2)
Cl1 Au1 C31 N31 87.0(3)
C25 N21 C21 C22 -0.2(6)
Au1 N21 C21 C22 173.1(3)
C31 N31 C32 C33 -0.1(4)
C36 N31 C32 C33 -177.5(3)
C31 N31 C32 C34 -179.1(3)
C36 N31 C32 C34 3.5(5)
C31 N32 C39 C41 118.7(4)
C33 N32 C39 C41 -61.7(5)
C31 N32 C39 C40 -113.3(4)
C33 N32 C39 C40 66.3(5)
C26 N22 C23 C24 -175.8(4)
C27 N22 C23 C24 4.7(6)
C26 N22 C23 C22 4.1(6)
C27 N22 C23 C22 -175.5(4)
C31 N31 C36 C37 123.8(4)
C32 N31 C36 C37 -59.1(5)
C31 N31 C36 C38 -108.0(4)
C32 N31 C36 C38 69.1(4)
C21 N21 C25 C24 -0.5(5)
Au1 N21 C25 C24 -173.6(3)
N31 C32 C33 N32 -0.2(4)
C34 C32 C33 N32 178.8(4)
N31 C32 C33 C35 178.9(4)
C34 C32 C33 C35 -2.1(6)
C31 N32 C33 C32 0.3(4)
C39 N32 C33 C32 -179.3(3)
C31 N32 C33 C35 -178.8(3)
C39 N32 C33 C35 1.5(6)
C11 C12 C13 N12 175.0(4)
C11 C12 C13 C14 -4.3(6)
N12 C13 C14 C15 -175.4(4)
C12 C13 C14 C15 4.0(6)
N21 C25 C24 C23 1.2(6)
N22 C23 C24 C25 178.7(4)
C22 C23 C24 C25 -1.1(6)
C13 C14 C15 N11 -1.0(7)
C11 N11 C15 C14 -1.7(6)
Au1 N11 C15 C14 175.9(3)
C15 N11 C11 C12 1.3(5)
Au1 N11 C11 C12 -176.3(3)
C13 C12 C11 N11 1.8(6)
N21 C21 C22 C23 0.1(7)
N22 C23 C22 C21 -179.3(4)
C24 C23 C22 C21 0.5(6)
O11 S1 C1 F11 176.4(3)
O12 S1 C1 F11 55.2(4)
O13 S1 C1 F11 -64.1(3)
O11 S1 C1 F12 -62.6(3)
O12 S1 C1 F12 176.2(3)
O13 S1 C1 F12 56.9(3)
O11 S1 C1 F13 55.8(3)
O12 S1 C1 F13 -65.3(3)
O13 S1 C1 F13 175.3(3)
C14 C13 N12 C16 -2.7(7)
C12 C13 N12 C16 178.0(5)
C14 C13 N12 C17 178.4(4)
C12 C13 N12 C17 -0.9(7)
O21 S2 C2 F23 -63.1(5)
O23 S2 C2 F23 57.7(5)
O22 S2 C2 F23 176.6(4)
O21 S2 C2 F22 176.6(4)
O23 S2 C2 F22 -62.6(4)
O22 S2 C2 F22 56.3(4)
O21 S2 C2 F21 59.3(4)
O23 S2 C2 F21 -179.9(4)
O22 S2 C2 F21 -60.9(5)
